data_2229472
loop_
_publ_author_name
'Jasinski, Jerry P.'
'Butcher, Ray J.'
'Hakim Al-arique, Q. N. M.'
'Yathirajan, H. S.'
'Narayana, B.'

_publ_section_title
;
 Ethane-1,2-diaminium dipicrate dihydrate
;
_journal_coeditor_code OM2399
_journal_issue 3
_journal_name_full 'Acta Crystallographica Section E'
_journal_page_first o637
_journal_page_last o638
_journal_paper_doi 10.1107/S1600536811004855
_journal_volume 67
_journal_year 2011
_chemical_formula_iupac 'C2 H10 N2 2+, 2C6 H2 N3 O7 -, 2H2 O'
_chemical_formula_moiety 'C2 H10 N2 2+, 2(C6 H2 N3 O7 -), 2(H2 O)'
_chemical_formula_sum 'C14 H18 N8 O16'
_chemical_formula_weight 554.36
_chemical_name_common 'Ethylenediammonium dipicrate dihydrate'
_chemical_name_systematic
;
Ethane-1,2-diaminium bis(2,4,6-trinitrophenolate) dihydrate
;
_space_group_IT_number 62
_symmetry_cell_setting orthorhombic
_symmetry_space_group_name_Hall '-P 2ac 2n'
_symmetry_space_group_name_H-M 'P n m a'
_atom_sites_solution_hydrogens geom
_atom_sites_solution_primary direct
_atom_sites_solution_secondary difmap
_cell_angle_alpha 90.00
_cell_angle_beta 90.00
_cell_angle_gamma 90.00
_cell_formula_units_Z 4
_cell_length_a 13.4795(4)
_cell_length_b 20.4372(7)
_cell_length_c 8.0410(3)
_cell_measurement_reflns_used 5241
_cell_measurement_temperature 295(2)
_cell_measurement_theta_max 32.4585
_cell_measurement_theta_min 4.6314
_cell_volume 2215.16(13)
_computing_cell_refinement '<i>CrysAlis PRO</i> (Oxford Diffraction, 2007)'
_computing_data_collection '<i>CrysAlis PRO</i> (Oxford Diffraction, 2007)'
_computing_data_reduction '<i>CrysAlis PRO</i> (Oxford Diffraction, 2007)'
_computing_molecular_graphics
;
<i>SHELXTL</i> (Sheldrick, 2008) and <i>Mercury</i> (Macrae <i>et
al.</i>,
2006)
;
_computing_publication_material
;
<i>SHELXTL</i> (Sheldrick, 2008), <i>enCIFer</i> (Allen <i>et al.</i>,
2004)
and
<i>PLATON</i> (Spek, 2009)
;
_computing_structure_refinement '<i>SHELXL97</i> (Sheldrick, 2008)'
_computing_structure_solution '<i>SHELXS97</i> (Sheldrick, 2008)'
_diffrn_ambient_temperature 295(2)
_diffrn_detector_area_resol_mean 10.50
_diffrn_measured_fraction_theta_full 0.991
_diffrn_measured_fraction_theta_max 0.934
_diffrn_measurement_device_type 'Oxford Diffraction Gemini R'
_diffrn_measurement_method '\f and \w'
_diffrn_radiation_monochromator graphite
_diffrn_radiation_source 'fine-focus sealed tube'
_diffrn_radiation_type MoK\a
_diffrn_radiation_wavelength 0.71073
_diffrn_reflns_av_R_equivalents 0.0255
_diffrn_reflns_av_sigmaI/netI 0.0304
_diffrn_reflns_limit_h_max 14
_diffrn_reflns_limit_h_min -19
_diffrn_reflns_limit_k_max 23
_diffrn_reflns_limit_k_min -29
_diffrn_reflns_limit_l_max 9
_diffrn_reflns_limit_l_min -11
_diffrn_reflns_number 16775
_diffrn_reflns_theta_full 25.00
_diffrn_reflns_theta_max 32.53
_diffrn_reflns_theta_min 4.95
_diffrn_standards_decay_% 0.02
_diffrn_standards_number 0
_exptl_absorpt_coefficient_mu 0.153
_exptl_absorpt_correction_T_max 0.960
_exptl_absorpt_correction_T_min 0.837
_exptl_absorpt_correction_type multi-scan
_exptl_absorpt_process_details
;
(CrysAlis RED; Oxford Diffraction, 2007)
;
_exptl_crystal_colour 'pale orange'
_exptl_crystal_density_diffrn 1.662
_exptl_crystal_density_method 'not measured'
_exptl_crystal_description chunk
_exptl_crystal_F_000 1144
_exptl_crystal_size_max 0.52
_exptl_crystal_size_mid 0.42
_exptl_crystal_size_min 0.27
_refine_diff_density_max 0.365
_refine_diff_density_min -0.271
_refine_ls_extinction_method none
_refine_ls_goodness_of_fit_ref 1.031
_refine_ls_hydrogen_treatment mixed
_refine_ls_matrix_type full
_refine_ls_number_parameters 207
_refine_ls_number_reflns 3846
_refine_ls_number_restraints 10
_refine_ls_restrained_S_all 1.029
_refine_ls_R_factor_all 0.1065
_refine_ls_R_factor_gt 0.0629
_refine_ls_shift/su_max 0.000
_refine_ls_shift/su_mean 0.000
_refine_ls_structure_factor_coef Fsqd
_refine_ls_weighting_details 'calc w=1/[\s^2^(Fo^2^)+(0.1100P)^2^+0.1282P] where P=(Fo^2^+2Fc^2^)/3'
_refine_ls_weighting_scheme calc
_refine_ls_wR_factor_gt 0.1772
_refine_ls_wR_factor_ref 0.1962
_reflns_number_gt 2322
_reflns_number_total 3846
_reflns_threshold_expression I>2\s(I)
_cod_data_source_file om2399.cif
_cod_data_source_block I
_cod_database_code 2229472
_cod_database_fobs_code 2229472

loop_
_symmetry_equiv_pos_as_xyz
'x, y, z'
'-x+1/2, -y, z+1/2'
'-x, y+1/2, -z'
'x+1/2, -y+1/2, -z+1/2'
'-x, -y, -z'
'x-1/2, y, -z-1/2'
'x, -y-1/2, z'
'-x-1/2, y-1/2, z-1/2'

loop_
_atom_site_type_symbol
_atom_site_label
_atom_site_fract_x
_atom_site_fract_y
_atom_site_fract_z
_atom_site_U_iso_or_equiv
_atom_site_adp_type
_atom_site_calc_flag
_atom_site_refinement_flags
_atom_site_occupancy
_atom_site_disorder_assembly
_atom_site_disorder_group
O O1 0.17845(10) 0.65746(6) 0.24678(18) 0.0483(4) Uani d . 1 . .
O O2 0.27913(16) 0.67547(9) 0.5303(2) 0.0816(6) Uani d . 1 . .
O O3 0.22821(17) 0.62252(9) 0.7372(2) 0.0797(6) Uani d . 1 . .
O O4 0.11929(14) 0.40318(8) 0.6662(2) 0.0745(5) Uani d . 1 . .
O O5 0.05313(14) 0.37346(7) 0.4353(3) 0.0707(5) Uani d . 1 . .
O O6 0.10573(12) 0.51165(8) -0.0500(2) 0.0590(4) Uani d . 1 . .
O O7 0.05455(14) 0.60949(7) 0.0004(2) 0.0663(5) Uani d . 1 . .
N N1 0.23259(12) 0.63071(7) 0.5874(2) 0.0435(4) Uani d . 1 . .
N N2 0.09604(12) 0.41363(7) 0.5211(3) 0.0472(4) Uani d . 1 . .
N N3 0.09158(12) 0.55764(8) 0.0443(2) 0.0452(4) Uani d . 1 . .
C C1 0.16145(11) 0.60249(8) 0.3089(2) 0.0350(4) Uani d . 1 . .
C C2 0.18375(12) 0.58407(8) 0.4784(2) 0.0343(4) Uani d . 1 . .
C C3 0.16198(12) 0.52426(8) 0.5472(2) 0.0374(4) Uani d . 1 . .
H H3 0.1760 0.5160 0.6584 0.045 Uiso calc R 1 . .
C C4 0.11908(12) 0.47672(8) 0.4495(2) 0.0373(4) Uani d . 1 . .
C C5 0.09762(12) 0.48793(8) 0.2839(3) 0.0378(4) Uani d . 1 . .
H H5 0.0705 0.4550 0.2182 0.045 Uiso calc R 1 . .
C C6 0.11716(12) 0.54860(8) 0.2185(2) 0.0365(4) Uani d . 1 . .
N N4 0.08177(14) 0.7500 0.0444(3) 0.0373(5) Uani d SD 1 . .
H H41 0.092(2) 0.7500 -0.0622(14) 0.049(9) Uiso d SD 1 . .
H H42 0.1081(14) 0.7162(8) 0.092(3) 0.052(6) Uiso d D 1 . .
N N5 -0.15992(16) 0.7500 0.2772(3) 0.0368(5) Uani d SD 1 . .
H H51 -0.171(2) 0.7500 0.3843(14) 0.039(7) Uiso d SD 1 . .
H H52 -0.1861(13) 0.7149(7) 0.237(2) 0.041(5) Uiso d D 1 . .
C C7 -0.02674(18) 0.7500 0.0673(3) 0.0439(6) Uani d S 1 . .
H H7 -0.0549 0.7881 0.0158 0.053 Uiso d R 1 . .
C C8 -0.05052(18) 0.7500 0.2490(3) 0.0383(6) Uani d S 1 . .
H H8 -0.0219 0.7880 0.3001 0.046 Uiso d R 1 . .
O O1W 0.2964(2) 0.7500 0.8852(3) 0.0739(7) Uani d SD 1 . .
H H1W1 0.349(3) 0.764(3) 0.845(7) 0.111 Uiso d PD 0.50 . .
H H1W2 0.274(4) 0.721(2) 0.821(6) 0.111 Uiso d PD 0.50 . .
O O2W -0.0548(2) 0.2500 0.3099(4) 0.0840(8) Uani d SD 1 . .
H H2W1 -0.007(3) 0.234(3) 0.254(8) 0.126 Uiso d PD 0.50 . .
H H2W2 -0.031(4) 0.282(3) 0.364(8) 0.126 Uiso d PD 0.50 . .

loop_
_atom_site_aniso_label
_atom_site_aniso_U_11
_atom_site_aniso_U_22
_atom_site_aniso_U_33
_atom_site_aniso_U_12
_atom_site_aniso_U_13
_atom_site_aniso_U_23
O1 0.0535(8) 0.0364(7) 0.0551(9) -0.0132(6) -0.0188(6) 0.0128(6)
O2 0.1095(14) 0.0797(11) 0.0556(11) -0.0613(11) -0.0105(10) 0.0031(9)
O3 0.1239(16) 0.0683(11) 0.0470(10) -0.0350(11) -0.0241(10) 0.0044(9)
O4 0.1063(13) 0.0433(9) 0.0739(13) -0.0095(8) -0.0225(10) 0.0227(8)
O5 0.0867(12) 0.0409(8) 0.0846(14) -0.0227(8) -0.0085(10) 0.0033(8)
O6 0.0713(10) 0.0602(9) 0.0454(9) -0.0108(7) -0.0001(7) -0.0100(7)
O7 0.0900(13) 0.0520(9) 0.0568(10) -0.0035(8) -0.0298(8) 0.0076(8)
N1 0.0470(8) 0.0382(8) 0.0453(10) -0.0081(6) -0.0098(7) 0.0002(7)
N2 0.0442(8) 0.0300(7) 0.0674(13) -0.0006(6) -0.0024(8) 0.0078(8)
N3 0.0483(9) 0.0453(9) 0.0419(9) -0.0102(7) -0.0065(7) 0.0009(8)
C1 0.0308(7) 0.0314(8) 0.0430(10) -0.0024(6) -0.0051(7) 0.0021(7)
C2 0.0321(7) 0.0297(7) 0.0411(10) -0.0021(6) -0.0050(7) -0.0012(7)
C3 0.0358(8) 0.0339(8) 0.0427(10) 0.0013(6) -0.0045(7) 0.0054(7)
C4 0.0343(8) 0.0274(7) 0.0501(11) -0.0014(6) -0.0004(7) 0.0038(7)
C5 0.0340(8) 0.0320(8) 0.0475(10) -0.0034(6) -0.0041(7) -0.0033(8)
C6 0.0366(8) 0.0337(8) 0.0392(10) -0.0020(6) -0.0047(7) 0.0008(7)
N4 0.0278(9) 0.0434(12) 0.0407(13) 0.000 -0.0018(9) 0.000
N5 0.0405(11) 0.0317(10) 0.0383(12) 0.000 0.0094(9) 0.000
C7 0.0315(11) 0.0627(17) 0.0377(14) 0.000 -0.0010(10) 0.000
C8 0.0399(12) 0.0387(12) 0.0363(14) 0.000 0.0001(10) 0.000
O1W 0.110(2) 0.0650(16) 0.0466(14) 0.000 -0.0253(14) 0.000
O2W 0.099(2) 0.094(2) 0.0583(18) 0.000 -0.0144(15) 0.000

loop_
_atom_type_symbol
_atom_type_description
_atom_type_scat_dispersion_real
_atom_type_scat_dispersion_imag
_atom_type_scat_source
C C 0.0033 0.0016 'International Tables Vol C Tables 4.2.6.8 and 6.1.1.4'
H H 0.0000 0.0000 'International Tables Vol C Tables 4.2.6.8 and 6.1.1.4'
N N 0.0061 0.0033 'International Tables Vol C Tables 4.2.6.8 and 6.1.1.4'
O O 0.0106 0.0060 'International Tables Vol C Tables 4.2.6.8 and 6.1.1.4'

loop_
_geom_angle_atom_site_label_1
_geom_angle_atom_site_label_2
_geom_angle_atom_site_label_3
_geom_angle_site_symmetry_1
_geom_angle_site_symmetry_3
_geom_angle
_geom_angle_publ_flag
O2 N1 O3 . . 120.56(17) ?
O2 N1 C2 . . 120.41(17) ?
O3 N1 C2 . . 118.99(15) ?
O5 N2 O4 . . 122.85(18) ?
O5 N2 C4 . . 118.51(19) ?
O4 N2 C4 . . 118.63(17) ?
O6 N3 O7 . . 123.42(18) ?
O6 N3 C6 . . 117.55(16) ?
O7 N3 C6 . . 118.99(17) ?
O1 C1 C2 . . 124.93(16) ?
O1 C1 C6 . . 123.89(17) ?
C2 C1 C6 . . 111.18(14) ?
C3 C2 C1 . . 124.54(15) ?
C3 C2 N1 . . 115.98(16) ?
C1 C2 N1 . . 119.48(14) ?
C2 C3 C4 . . 119.21(17) ?
C2 C3 H3 . . 120.4 ?
C4 C3 H3 . . 120.4 ?
C3 C4 C5 . . 121.40(15) ?
C3 C4 N2 . . 119.49(18) ?
C5 C4 N2 . . 119.12(16) ?
C6 C5 C4 . . 118.62(16) ?
C6 C5 H5 . . 120.7 ?
C4 C5 H5 . . 120.7 ?
C5 C6 C1 . . 124.98(17) ?
C5 C6 N3 . . 116.01(16) ?
C1 C6 N3 . . 119.00(15) ?
C7 N4 H41 . . 107(2) ?
C7 N4 H42 . . 110.7(14) ?
H41 N4 H42 . . 111(2) ?
C8 N5 H51 . . 108.3(19) ?
C8 N5 H52 . . 110.3(13) ?
H51 N5 H52 . . 107.7(17) ?
N4 C7 C8 . . 109.5(2) ?
N4 C7 H7 . . 109.8 ?
C8 C7 H7 . . 109.7 ?
N5 C8 C7 . . 111.1(2) ?
N5 C8 H8 . . 109.4 ?
C7 C8 H8 . . 109.4 ?
H1W1 O1W H1W2 . . 108.3(18) ?
H2W1 O2W H2W2 . . 106.5(17) ?

loop_
_geom_bond_atom_site_label_1
_geom_bond_atom_site_label_2
_geom_bond_site_symmetry_2
_geom_bond_distance
_geom_bond_publ_flag
O1 C1 . 1.251(2) ?
O2 N1 . 1.201(2) ?
O3 N1 . 1.218(2) ?
O4 N2 . 1.227(3) ?
O5 N2 . 1.218(2) ?
O6 N3 . 1.222(2) ?
O7 N3 . 1.223(2) ?
N1 C2 . 1.452(2) ?
N2 C4 . 1.446(2) ?
N3 C6 . 1.454(2) ?
C1 C2 . 1.445(2) ?
C1 C6 . 1.449(2) ?
C2 C3 . 1.373(2) ?
C3 C4 . 1.377(3) ?
C3 H3 . 0.9300 ?
C4 C5 . 1.382(3) ?
C5 C6 . 1.373(2) ?
C5 H5 . 0.9300 ?
N4 C7 . 1.474(3) ?
N4 H41 . 0.869(10) ?
N4 H42 . 0.864(9) ?
N5 C8 . 1.492(3) ?
N5 H51 . 0.874(10) ?
N5 H52 . 0.863(9) ?
C7 C8 . 1.496(4) ?
C7 H7 . 0.9599 ?
C8 H8 . 0.9598 ?
O1W H1W1 . 0.833(10) ?
O1W H1W2 . 0.842(10) ?
O2W H2W1 . 0.847(10) ?
O2W H2W2 . 0.846(10) ?

loop_
_geom_hbond_atom_site_label_D
_geom_hbond_atom_site_label_H
_geom_hbond_atom_site_label_A
_geom_hbond_site_symmetry_A
_geom_hbond_distance_DH
_geom_hbond_distance_HA
_geom_hbond_distance_DA
_geom_hbond_angle_DHA
N4 H41 O2W 5_565 0.869(10) 2.055(16) 2.872(4) 156(3)
N4 H42 O1 . 0.864(9) 1.975(12) 2.815(2) 164(2)
N4 H42 O7 . 0.864(9) 2.41(2) 2.9166(16) 117.8(18)
N5 H51 O1W 6_557 0.874(10) 1.906(11) 2.778(3) 176(3)
N5 H52 O1 6_556 0.863(9) 2.175(15) 2.892(2) 140.2(18)
N5 H52 O2 6_556 0.863(9) 2.340(16) 3.018(3) 135.6(18)
C3 H3 O6 1_556 0.93 2.53 3.337(3) 145
C7 H7 O2 4_465 0.96 2.39 3.128(3) 134
C7 H7 O7 7_575 0.96 2.56 3.1203(19) 117
O1W H1W2 O3 . 0.842(10) 2.21(3) 3.008(2) 159(6)
O1W H1W2 O2 . 0.842(10) 2.52(4) 3.243(3) 145(5)
O2W H2W2 O5 . 0.846(10) 2.26(2) 3.082(2) 163(7)

loop_
_geom_torsion_atom_site_label_1
_geom_torsion_atom_site_label_2
_geom_torsion_atom_site_label_3
_geom_torsion_atom_site_label_4
_geom_torsion_site_symmetry_1
_geom_torsion_site_symmetry_2
_geom_torsion_site_symmetry_3
_geom_torsion_site_symmetry_4
_geom_torsion
_geom_torsion_publ_flag
O1 C1 C2 C3 . . . . 177.84(17) ?
C6 C1 C2 C3 . . . . -2.6(2) ?
O1 C1 C2 N1 . . . . -2.2(3) ?
C6 C1 C2 N1 . . . . 177.34(15) ?
O2 N1 C2 C3 . . . . 158.7(2) ?
O3 N1 C2 C3 . . . . -19.0(3) ?
O2 N1 C2 C1 . . . . -21.3(3) ?
O3 N1 C2 C1 . . . . 161.01(18) ?
C1 C2 C3 C4 . . . . 2.4(3) ?
N1 C2 C3 C4 . . . . -177.56(15) ?
C2 C3 C4 C5 . . . . 0.1(3) ?
C2 C3 C4 N2 . . . . 179.96(16) ?
O5 N2 C4 C3 . . . . 175.99(18) ?
O4 N2 C4 C3 . . . . -3.0(3) ?
O5 N2 C4 C5 . . . . -4.1(3) ?
O4 N2 C4 C5 . . . . 176.88(18) ?
C3 C4 C5 C6 . . . . -2.0(3) ?
N2 C4 C5 C6 . . . . 178.14(15) ?
C4 C5 C6 C1 . . . . 1.6(3) ?
C4 C5 C6 N3 . . . . -179.11(16) ?
O1 C1 C6 C5 . . . . -179.87(17) ?
C2 C1 C6 C5 . . . . 0.6(2) ?
O1 C1 C6 N3 . . . . 0.9(3) ?
C2 C1 C6 N3 . . . . -178.70(15) ?
O6 N3 C6 C5 . . . . -37.8(2) ?
O7 N3 C6 C5 . . . . 140.02(18) ?
O6 N3 C6 C1 . . . . 141.56(16) ?
O7 N3 C6 C1 . . . . -40.6(2) ?
N4 C7 C8 N5 . . . . 180.0 ?
